data_4330975
loop_
_publ_author_name
'Timothy J. Boyle'
'Daniel T. Yonemoto'
'Leigh Anna Steele'
'Joshua Farrell'
'Peter Renehan'
'Taylor Huhta'

_publ_section_title
;
 Coordination Chemistry of N,N,N',N'-Tetrakis(3,5-substituted
 benzyl-2-oxide)-2,2'-(ethylenedioxy)diethanamine Modified Group 4 Metal
 Alkoxides
;
_journal_name_full 'Inorganic Chemistry'
_journal_page_first 12023
_journal_page_last 12031
_journal_paper_doi 10.1021/ic3019327
_journal_volume 51
_journal_year 2012
_chemical_formula_sum 'C54 Cl8 N2 O10 Ti2'
_chemical_formula_weight 1215.96
_chemical_name_systematic
; 
 ? 
;
_space_group_IT_number 2
_symmetry_cell_setting triclinic
_symmetry_space_group_name_Hall '-P 1'
_symmetry_space_group_name_H-M 'P -1'
_atom_sites_solution_hydrogens none
_atom_sites_solution_primary direct
_atom_sites_solution_secondary difmap
_audit_creation_method SHELXL-97
_cell_angle_alpha 72.970(2)
_cell_angle_beta 82.350(2)
_cell_angle_gamma 70.906(2)
_cell_formula_units_Z 2
_cell_length_a 11.1671(14)
_cell_length_b 14.0685(17)
_cell_length_c 21.670(3)
_cell_measurement_reflns_used 3258
_cell_measurement_temperature 188(2)
_cell_measurement_theta_max 20.10
_cell_measurement_theta_min 2.18
_cell_volume 3073.5(7)
_computing_cell_refinement 'Bruker SAINT'
_computing_data_collection 'Bruker APEX2'
_computing_data_reduction 'Bruker SAINT'
_computing_molecular_graphics 'Bruker SHELXTL'
_computing_publication_material 'Bruker SHELXTL'
_computing_structure_refinement 'SHELXL-97 (Sheldrick, 2008)'
_computing_structure_solution 'SHELXS-97 (Sheldrick, 2008)'
_diffrn_ambient_temperature 188(2)
_diffrn_measured_fraction_theta_full 0.998
_diffrn_measured_fraction_theta_max 0.998
_diffrn_measurement_device_type 'Bruker APEX-II CCD'
_diffrn_measurement_method '\f and \w scans'
_diffrn_radiation_monochromator graphite
_diffrn_radiation_source 'fine-focus sealed tube'
_diffrn_radiation_type MoK\a
_diffrn_radiation_wavelength 0.71073
_diffrn_reflns_av_R_equivalents 0.0767
_diffrn_reflns_av_sigmaI/netI 0.1253
_diffrn_reflns_limit_h_max 10
_diffrn_reflns_limit_h_min -10
_diffrn_reflns_limit_k_max 13
_diffrn_reflns_limit_k_min -13
_diffrn_reflns_limit_l_max 21
_diffrn_reflns_limit_l_min -21
_diffrn_reflns_number 14296
_diffrn_reflns_theta_full 20.24
_diffrn_reflns_theta_max 20.24
_diffrn_reflns_theta_min 0.98
_exptl_absorpt_coefficient_mu 0.659
_exptl_absorpt_correction_T_max 0.9310
_exptl_absorpt_correction_T_min 0.8589
_exptl_absorpt_correction_type multi-scan
_exptl_absorpt_process_details SADABS
_exptl_crystal_colour colourless
_exptl_crystal_density_diffrn 1.314
_exptl_crystal_description plate
_exptl_crystal_F_000 1196
_exptl_crystal_size_max 0.24
_exptl_crystal_size_mid 0.22
_exptl_crystal_size_min 0.11
_refine_diff_density_max 0.842
_refine_diff_density_min -0.646
_refine_diff_density_rms 0.086
_refine_ls_extinction_method none
_refine_ls_goodness_of_fit_ref 1.022
_refine_ls_hydrogen_treatment none
_refine_ls_matrix_type full
_refine_ls_number_parameters 682
_refine_ls_number_reflns 5922
_refine_ls_number_restraints 0
_refine_ls_restrained_S_all 1.022
_refine_ls_R_factor_all 0.1318
_refine_ls_R_factor_gt 0.0715
_refine_ls_shift/su_max 0.000
_refine_ls_shift/su_mean 0.000
_refine_ls_structure_factor_coef Fsqd
_refine_ls_weighting_details 'calc w=1/[\s^2^(Fo^2^)+(0.1000P)^2^+1.0434P] where P=(Fo^2^+2Fc^2^)/3'
_refine_ls_weighting_scheme calc
_refine_ls_wR_factor_gt 0.1822
_refine_ls_wR_factor_ref 0.2175
_reflns_number_gt 3159
_reflns_number_total 5922
_reflns_threshold_expression >2sigma(I)
_cod_data_source_file ic3019327_si_001_6.cif
_cod_data_source_block 11jn163new
_cod_original_cell_volume 3073.5(6)
_cod_database_code 4330975

loop_
_symmetry_equiv_pos_as_xyz
'x, y, z'
'-x, -y, -z'

loop_
_atom_site_label
_atom_site_type_symbol
_atom_site_fract_x
_atom_site_fract_y
_atom_site_fract_z
_atom_site_U_iso_or_equiv
_atom_site_adp_type
_atom_site_occupancy
_atom_site_symmetry_multiplicity
_atom_site_calc_flag
_atom_site_refinement_flags
Ti1 Ti 0.7263(2) 0.61339(15) 0.31660(9) 0.0523(7) Uani 1 1 d .
Ti2 Ti 1.04335(18) 0.97656(14) 0.20908(9) 0.0377(6) Uani 1 1 d .
O1 O 0.8380(8) 0.5471(5) 0.3782(3) 0.069(2) Uani 1 1 d .
O2 O 0.6213(8) 0.5355(6) 0.3292(4) 0.070(2) Uani 1 1 d .
O3 O 0.8357(7) 0.5503(5) 0.2542(4) 0.059(2) Uani 1 1 d .
O4 O 0.6144(7) 0.7135(6) 0.3583(3) 0.054(2) Uani 1 1 d .
O5 O 0.8270(7) 0.7369(5) 0.2785(3) 0.050(2) Uani 1 1 d .
O6 O 0.9041(7) 0.9216(6) 0.2890(3) 0.056(2) Uani 1 1 d .
O7 O 1.1594(6) 0.9122(5) 0.2769(3) 0.0450(19) Uani 1 1 d .
O8 O 0.8922(6) 1.0495(5) 0.1633(3) 0.0415(18) Uani 1 1 d .
O9 O 1.1399(6) 1.0484(5) 0.1549(3) 0.0420(18) Uani 1 1 d .
O10 O 1.0806(6) 0.8624(5) 0.1792(3) 0.0425(18) Uani 1 1 d .
N1 N 0.6280(8) 0.7252(6) 0.2233(4) 0.046(2) Uani 1 1 d .
N2 N 0.9648(8) 1.1054(6) 0.2630(4) 0.039(2) Uani 1 1 d .
Cl1 Cl 1.0674(3) 0.4102(2) 0.21037(17) 0.0803(11) Uani 1 1 d .
Cl2 Cl 0.8034(5) 0.4854(3) 0.00219(17) 0.1130(15) Uani 1 1 d .
Cl3 Cl 0.6153(3) 0.8240(3) 0.45552(15) 0.0783(11) Uani 1 1 d .
Cl4 Cl 0.3799(3) 1.1667(3) 0.27516(18) 0.0861(12) Uani 1 1 d .
Cl5 Cl 1.2794(3) 0.7163(2) 0.37265(15) 0.0743(11) Uani 1 1 d .
Cl6 Cl 1.2466(4) 0.9675(3) 0.52256(16) 0.1005(14) Uani 1 1 d .
Cl7 Cl 0.6891(3) 1.0537(2) 0.08955(15) 0.0718(10) Uani 1 1 d .
Cl8 Cl 0.4671(4) 1.4327(3) 0.1301(3) 0.145(2) Uani 1 1 d .
C1 C 0.984(3) 0.4738(19) 0.3860(15) 0.074(6) Uani 0.50 1 d P
C2 C 0.9800(11) 0.3772(9) 0.4281(5) 0.061(3) Uani 1 1 d .
C3 C 1.083(3) 0.430(4) 0.3874(18) 0.171(19) Uani 0.53 1 d P
C4 C 0.975(2) 0.3452(14) 0.4986(8) 0.141(5) Uani 1 1 d .
C5 C 0.9212(13) 0.3206(9) 0.3947(6) 0.077(3) Uani 1 1 d .
C6 C 0.615(3) 0.4402(18) 0.3306(13) 0.074(6) Uani 0.50 1 d P
C7 C 0.4941(13) 0.4170(10) 0.3648(8) 0.087(5) Uani 1 1 d .
C8 C 0.557(3) 0.3097(13) 0.3602(10) 0.213(12) Uani 1 1 d .
C9 C 0.434(2) 0.4140(17) 0.4309(10) 0.198(11) Uani 1 1 d .
C10 C 0.3969(15) 0.4816(11) 0.3113(8) 0.110(6) Uani 1 1 d .
C11 C 0.8241(14) 0.5382(9) 0.1956(6) 0.057(3) Uani 1 1 d .
C12 C 0.9288(13) 0.4730(9) 0.1668(7) 0.063(4) Uani 1 1 d .
C13 C 0.9252(15) 0.4557(10) 0.1079(7) 0.068(4) Uani 1 1 d .
C14 C 0.8159(19) 0.5064(12) 0.0767(6) 0.081(5) Uani 1 1 d .
C15 C 0.7057(14) 0.5749(10) 0.0997(6) 0.063(4) Uani 1 1 d .
C16 C 0.7127(14) 0.5908(9) 0.1607(6) 0.058(3) Uani 1 1 d .
C17 C 0.5980(12) 0.6624(9) 0.1849(6) 0.058(3) Uani 1 1 d .
C18 C 0.5582(11) 0.8174(10) 0.3401(6) 0.050(3) Uani 1 1 d .
C19 C 0.5509(10) 0.8854(11) 0.3790(5) 0.053(3) Uani 1 1 d .
C20 C 0.4943(11) 0.9919(9) 0.3609(7) 0.059(4) Uani 1 1 d .
C21 C 0.4462(11) 1.0328(9) 0.2996(7) 0.060(3) Uani 1 1 d .
C22 C 0.4494(11) 0.9703(10) 0.2590(6) 0.059(3) Uani 1 1 d .
C23 C 0.5038(10) 0.8641(9) 0.2791(5) 0.047(3) Uani 1 1 d .
C24 C 0.4974(11) 0.7962(8) 0.2378(5) 0.051(3) Uani 1 1 d .
C25 C 0.7121(10) 0.7868(8) 0.1831(5) 0.052(3) Uani 1 1 d .
C26 C 0.7786(10) 0.8268(8) 0.2230(5) 0.046(3) Uani 1 1 d .
C27 C 0.9405(15) 0.7405(10) 0.3028(8) 0.104(6) Uani 1 1 d .
C28 C 0.9278(14) 0.8204(11) 0.3343(6) 0.086(5) Uani 1 1 d .
C29 C 0.7967(15) 1.0223(12) 0.3019(8) 0.011(4) Uiso 0.50 1 d P
C30 C 0.8651(10) 1.0847(8) 0.3143(5) 0.048(3) Uani 1 1 d .
C31 C 1.1742(9) 0.9258(9) 0.3322(5) 0.038(3) Uani 1 1 d .
C32 C 1.2316(10) 0.8404(8) 0.3829(6) 0.046(3) Uani 1 1 d .
C33 C 1.2556(10) 0.8495(9) 0.4418(6) 0.053(3) Uani 1 1 d .
C34 C 1.2149(11) 0.9496(11) 0.4498(5) 0.056(3) Uani 1 1 d .
C35 C 1.1539(10) 1.0383(9) 0.4024(6) 0.053(3) Uani 1 1 d .
C36 C 1.1343(9) 1.0235(8) 0.3440(5) 0.035(3) Uani 1 1 d .
C37 C 1.0748(10) 1.1180(8) 0.2911(5) 0.045(3) Uani 1 1 d .
C38 C 0.7993(11) 1.1391(9) 0.1545(5) 0.043(3) Uani 1 1 d .
C39 C 0.6918(13) 1.1545(9) 0.1205(5) 0.057(3) Uani 1 1 d .
C40 C 0.5888(13) 1.2433(11) 0.1112(7) 0.076(4) Uani 1 1 d .
C41 C 0.5959(13) 1.3183(10) 0.1394(8) 0.086(5) Uani 1 1 d .
C42 C 0.6979(13) 1.3111(9) 0.1730(6) 0.066(4) Uani 1 1 d .
C43 C 0.7995(11) 1.2185(9) 0.1800(5) 0.046(3) Uani 1 1 d .
C44 C 0.9141(10) 1.2116(7) 0.2138(5) 0.046(3) Uani 1 1 d .
C45 C 1.1218(10) 1.1022(9) 0.0877(5) 0.053(3) Uani 1 1 d .
C46 C 1.2389(11) 1.1386(9) 0.0594(5) 0.061(3) Uani 1 1 d .
C47 C 1.2654(12) 1.2099(9) 0.0929(6) 0.077(3) Uani 1 1 d .
C48 C 1.2132(13) 1.1914(10) -0.0136(6) 0.086(4) Uani 1 1 d .
C49 C 1.357(2) 1.0385(15) 0.0626(7) 0.141(5) Uani 1 1 d .
C50 C 1.2008(12) 0.8004(9) 0.1568(6) 0.064(4) Uani 1 1 d .
C51 C 1.1768(11) 0.7511(9) 0.1063(6) 0.056(3) Uani 1 1 d .
C52 C 1.3122(13) 0.7019(11) 0.0786(8) 0.104(5) Uani 1 1 d .
C53 C 1.1017(13) 0.8398(11) 0.0483(6) 0.090(5) Uani 1 1 d .
C54 C 1.1076(14) 0.6701(10) 0.1367(7) 0.095(5) Uani 1 1 d .
C1A C 0.863(2) 0.4815(17) 0.4426(12) 0.069(8) Uani 0.50 1 d P
C3A C 1.123(3) 0.302(2) 0.4375(14) 0.079(9) Uiso 0.47 1 d P
C6A C 0.561(2) 0.4903(17) 0.3863(12) 0.059(7) Uani 0.50 1 d P
C29A C 0.869(3) 0.972(2) 0.3384(15) 0.091(9) Uiso 0.50 1 d P

loop_
_atom_site_aniso_label
_atom_site_aniso_U_11
_atom_site_aniso_U_22
_atom_site_aniso_U_33
_atom_site_aniso_U_23
_atom_site_aniso_U_13
_atom_site_aniso_U_12
Ti1 0.0793(17) 0.0365(13) 0.0443(13) -0.0018(10) -0.0098(12) -0.0271(12)
Ti2 0.0460(13) 0.0350(12) 0.0347(12) -0.0089(9) 0.0007(10) -0.0168(10)
O1 0.123(8) 0.034(5) 0.046(5) 0.000(4) -0.031(5) -0.020(5)
O2 0.105(7) 0.052(5) 0.071(6) -0.011(5) -0.003(5) -0.051(5)
O3 0.077(6) 0.048(5) 0.052(5) -0.017(4) -0.006(5) -0.016(4)
O4 0.075(6) 0.047(5) 0.042(5) -0.009(4) -0.004(4) -0.026(5)
O5 0.061(5) 0.045(5) 0.050(5) -0.004(4) -0.013(4) -0.029(4)
O6 0.087(6) 0.062(5) 0.041(5) -0.028(4) 0.021(4) -0.048(5)
O7 0.059(5) 0.039(4) 0.033(5) -0.011(4) -0.009(4) -0.006(4)
O8 0.039(5) 0.047(5) 0.042(4) -0.015(4) -0.010(4) -0.012(4)
O9 0.056(5) 0.043(4) 0.031(4) -0.005(4) 0.003(4) -0.027(4)
O10 0.055(5) 0.038(4) 0.039(4) -0.017(4) 0.003(4) -0.016(4)
N1 0.056(7) 0.042(6) 0.043(6) -0.005(5) -0.006(5) -0.022(5)
N2 0.051(6) 0.037(5) 0.036(5) -0.011(4) -0.004(5) -0.018(5)
Cl1 0.097(3) 0.053(2) 0.090(3) -0.0200(19) 0.004(2) -0.024(2)
Cl2 0.193(5) 0.105(3) 0.065(2) -0.043(2) 0.009(3) -0.065(3)
Cl3 0.096(3) 0.092(3) 0.054(2) -0.0246(19) -0.008(2) -0.032(2)
Cl4 0.085(3) 0.057(2) 0.113(3) -0.025(2) -0.019(2) -0.0102(19)
Cl5 0.093(3) 0.0430(19) 0.070(2) -0.0036(17) -0.016(2) -0.0028(18)
Cl6 0.129(3) 0.117(3) 0.057(2) -0.034(2) -0.034(2) -0.017(3)
Cl7 0.086(3) 0.073(2) 0.067(2) -0.0039(18) -0.0303(19) -0.041(2)
Cl8 0.090(3) 0.073(3) 0.247(6) -0.021(3) -0.083(4) 0.017(2)
C1 0.088(17) 0.036(12) 0.086(16) 0.010(11) -0.023(14) -0.020(12)
C2 0.058(6) 0.063(6) 0.045(6) 0.008(5) -0.003(5) -0.015(5)
C3 0.08(3) 0.30(6) 0.13(3) 0.00(3) 0.03(3) -0.11(3)
C4 0.219(15) 0.159(12) 0.074(8) -0.034(8) 0.012(9) -0.102(12)
C5 0.099(8) 0.055(6) 0.096(7) -0.029(5) -0.020(6) -0.034(6)
C6 0.088(17) 0.036(12) 0.086(16) 0.010(11) -0.023(14) -0.020(12)
C7 0.063(10) 0.057(10) 0.125(14) 0.003(9) 0.019(10) -0.033(8)
C8 0.32(3) 0.064(12) 0.18(2) -0.037(13) -0.05(2) 0.063(16)
C9 0.20(2) 0.20(2) 0.109(17) -0.023(16) -0.001(16) 0.039(18)
C10 0.110(13) 0.088(11) 0.133(14) -0.008(10) -0.057(12) -0.029(10)
C11 0.086(11) 0.036(8) 0.052(9) -0.004(7) 0.016(9) -0.036(8)
C12 0.075(10) 0.043(8) 0.066(10) 0.003(7) -0.011(8) -0.022(8)
C13 0.120(14) 0.053(9) 0.048(9) -0.011(7) -0.001(9) -0.049(9)
C14 0.144(16) 0.083(11) 0.045(9) -0.030(9) 0.006(11) -0.066(11)
C15 0.114(12) 0.060(9) 0.040(8) -0.014(7) 0.016(8) -0.068(9)
C16 0.089(11) 0.036(8) 0.055(9) 0.003(7) -0.010(9) -0.039(8)
C17 0.072(9) 0.055(8) 0.066(9) -0.030(7) -0.010(7) -0.029(7)
C18 0.048(8) 0.059(9) 0.049(9) -0.008(8) 0.000(7) -0.031(7)
C19 0.046(8) 0.092(11) 0.035(7) -0.020(8) -0.004(6) -0.034(8)
C20 0.038(8) 0.040(8) 0.082(11) 0.003(7) 0.005(7) -0.009(6)
C21 0.049(8) 0.043(8) 0.078(10) 0.001(8) -0.015(8) -0.012(6)
C22 0.050(8) 0.059(9) 0.078(9) -0.027(8) 0.002(7) -0.024(7)
C23 0.047(8) 0.037(8) 0.053(8) -0.003(7) -0.004(7) -0.013(6)
C24 0.062(9) 0.052(8) 0.054(8) -0.029(7) -0.008(7) -0.021(7)
C25 0.063(8) 0.053(8) 0.048(7) -0.004(6) -0.002(7) -0.038(7)
C26 0.059(8) 0.037(7) 0.042(7) 0.008(6) -0.023(6) -0.022(6)
C27 0.129(14) 0.044(9) 0.128(13) 0.031(9) -0.089(12) -0.028(9)
C28 0.155(15) 0.065(10) 0.054(9) 0.017(8) -0.035(9) -0.072(10)
C30 0.052(8) 0.036(7) 0.043(7) -0.002(6) 0.018(6) -0.012(6)
C31 0.033(7) 0.044(8) 0.036(8) -0.004(7) 0.002(6) -0.016(6)
C32 0.039(7) 0.046(8) 0.054(8) -0.017(7) -0.002(6) -0.009(6)
C33 0.044(8) 0.063(9) 0.058(9) -0.023(7) 0.004(7) -0.022(7)
C34 0.066(9) 0.083(10) 0.030(7) -0.021(7) 0.000(7) -0.033(8)
C35 0.049(8) 0.059(8) 0.046(8) -0.009(7) -0.014(7) -0.010(7)
C36 0.044(7) 0.029(7) 0.029(7) -0.003(6) -0.009(6) -0.012(6)
C37 0.057(8) 0.045(7) 0.046(7) -0.015(6) -0.017(6) -0.023(6)
C38 0.041(8) 0.041(8) 0.046(7) -0.002(6) -0.001(6) -0.020(7)
C39 0.074(10) 0.046(8) 0.057(8) 0.005(7) -0.011(8) -0.042(8)
C40 0.080(11) 0.037(9) 0.097(11) 0.005(8) -0.027(9) -0.011(8)
C41 0.051(10) 0.038(9) 0.140(14) 0.003(9) -0.018(10) 0.006(7)
C42 0.055(9) 0.040(8) 0.078(10) 0.012(7) -0.020(8) 0.000(7)
C43 0.056(9) 0.048(8) 0.037(7) -0.003(6) -0.004(6) -0.024(7)
C44 0.060(8) 0.027(6) 0.051(7) -0.001(6) -0.027(6) -0.013(6)
C45 0.056(8) 0.071(8) 0.035(7) -0.001(6) 0.010(6) -0.039(7)
C46 0.058(6) 0.063(6) 0.045(6) 0.008(5) -0.003(5) -0.015(5)
C47 0.099(8) 0.055(6) 0.096(7) -0.029(5) -0.020(6) -0.034(6)
C48 0.111(12) 0.101(11) 0.046(8) 0.013(8) -0.014(8) -0.058(9)
C49 0.219(15) 0.159(12) 0.074(8) -0.034(8) 0.012(9) -0.102(12)
C50 0.073(10) 0.067(9) 0.069(9) -0.043(8) 0.005(7) -0.024(8)
C51 0.060(9) 0.050(8) 0.060(8) -0.023(7) -0.005(7) -0.009(7)
C52 0.063(10) 0.108(12) 0.146(14) -0.075(11) 0.016(10) -0.004(9)
C53 0.094(11) 0.105(11) 0.066(10) -0.014(9) -0.025(9) -0.020(9)
C54 0.119(12) 0.066(9) 0.130(13) -0.041(9) 0.032(10) -0.068(9)
C1A 0.072(19) 0.042(15) 0.072(19) -0.008(14) -0.034(16) 0.016(13)
C6A 0.055(16) 0.041(15) 0.074(19) 0.016(14) 0.007(15) -0.036(13)

loop_
_atom_type_symbol
_atom_type_description
_atom_type_scat_dispersion_real
_atom_type_scat_dispersion_imag
_atom_type_scat_source
C C 0.0033 0.0016 'International Tables Vol C Tables 4.2.6.8 and 6.1.1.4'
Ti Ti 0.2776 0.4457 'International Tables Vol C Tables 4.2.6.8 and 6.1.1.4'
Cl Cl 0.1484 0.1585 'International Tables Vol C Tables 4.2.6.8 and 6.1.1.4'
N N 0.0061 0.0033 'International Tables Vol C Tables 4.2.6.8 and 6.1.1.4'
O O 0.0106 0.0060 'International Tables Vol C Tables 4.2.6.8 and 6.1.1.4'

loop_
_geom_angle_atom_site_label_1
_geom_angle_atom_site_label_2
_geom_angle_atom_site_label_3
_geom_angle
O1 Ti1 O2 105.1(4)
O1 Ti1 O4 98.1(3)
O2 Ti1 O4 94.8(4)
O1 Ti1 O3 92.9(4)
O2 Ti1 O3 95.1(4)
O4 Ti1 O3 162.7(3)
O1 Ti1 O5 89.8(3)
O2 Ti1 O5 165.1(3)
O4 Ti1 O5 83.5(3)
O3 Ti1 O5 83.3(3)
O1 Ti1 N1 162.3(3)
O2 Ti1 N1 92.0(3)
O4 Ti1 N1 84.8(3)
O3 Ti1 N1 80.7(3)
O5 Ti1 N1 73.1(3)
O9 Ti2 O10 101.4(3)
O9 Ti2 O8 95.7(3)
O10 Ti2 O8 95.3(3)
O9 Ti2 O7 96.3(3)
O10 Ti2 O7 95.2(3)
O8 Ti2 O7 162.1(3)
O9 Ti2 O6 165.2(3)
O10 Ti2 O6 93.5(3)
O8 Ti2 O6 82.4(3)
O7 Ti2 O6 82.6(3)
O9 Ti2 N2 91.5(3)
O10 Ti2 N2 167.1(3)
O8 Ti2 N2 82.6(3)
O7 Ti2 N2 83.9(3)
O6 Ti2 N2 73.7(3)
C1 O1 Ti1 138.9(12)
C6 O2 Ti1 144.0(14)
C11 O3 Ti1 136.8(8)
C18 O4 Ti1 134.9(7)
C27 O5 C26 112.0(7)
C27 O5 Ti1 127.5(6)
C26 O5 Ti1 120.6(6)
C29A O6 C28 92.1(14)
C29A O6 C29 43.1(12)
C28 O6 C29 122.6(10)
C29A O6 Ti2 117.0(13)
C28 O6 Ti2 126.3(8)
C29 O6 Ti2 108.3(7)
C31 O7 Ti2 137.7(7)
C38 O8 Ti2 140.6(7)
C45 O9 Ti2 127.8(6)
C50 O10 Ti2 130.3(6)
C25 N1 C17 109.8(8)
C25 N1 C24 111.7(8)
C17 N1 C24 103.0(8)
C25 N1 Ti1 110.6(6)
C17 N1 Ti1 109.3(6)
C24 N1 Ti1 112.1(6)
C30 N2 C37 111.2(8)
C30 N2 C44 111.1(8)
C37 N2 C44 102.8(7)
C30 N2 Ti2 113.0(6)
C37 N2 Ti2 108.8(6)
C44 N2 Ti2 109.4(6)
C2 C1 O1 106(2)
C1 C2 C4 129.2(17)
C1 C2 C5 110.1(15)
C4 C2 C5 116.0(11)
C1 C2 C3 41.4(17)
C4 C2 C3 122.0(19)
C5 C2 C3 117.8(18)
C2 C4 C3A 51.9(10)
O2 C6 C7 114(2)
C8 C7 C9 109.1(15)
C8 C7 C6 85.5(17)
C9 C7 C6 134(2)
C8 C7 C10 112.8(16)
C9 C7 C10 112.0(14)
C6 C7 C10 100.5(14)
O3 C11 C16 122.2(12)
O3 C11 C12 119.6(13)
C16 C11 C12 118.2(12)
C13 C12 C11 123.5(13)
C13 C12 Cl1 118.9(13)
C11 C12 Cl1 117.5(11)
C14 C13 C12 116.0(13)
C13 C14 C15 125.8(12)
C13 C14 Cl2 118.5(14)
C15 C14 Cl2 115.7(14)
C16 C15 C14 116.6(13)
C11 C16 C15 119.8(13)
C11 C16 C17 123.3(12)
C15 C16 C17 116.9(13)
C16 C17 N1 113.6(10)
O4 C18 C23 119.4(11)
O4 C18 C19 123.8(11)
C23 C18 C19 116.8(11)
C20 C19 C18 124.4(11)
C20 C19 Cl3 120.1(10)
C18 C19 Cl3 115.4(10)
C19 C20 C21 115.7(11)
C20 C21 C22 122.8(11)
C20 C21 Cl4 116.3(10)
C22 C21 Cl4 120.9(10)
C23 C22 C21 119.9(11)
C22 C23 C18 120.3(11)
C22 C23 C24 119.8(11)
C18 C23 C24 119.7(10)
C23 C24 N1 112.4(9)
N1 C25 C26 113.3(8)
O5 C26 C25 104.9(8)
C28 C27 O5 118.2(13)
O6 C28 C27 111.6(10)
C30 C29 O6 104.7(11)
C29 C30 N2 113.6(10)
C29 C30 C29A 44.6(11)
N2 C30 C29A 114.5(14)
O7 C31 C36 122.4(9)
O7 C31 C32 120.6(10)
C36 C31 C32 117.0(10)
C33 C32 C31 123.7(10)
C33 C32 Cl5 116.7(9)
C31 C32 Cl5 119.6(9)
C34 C33 C32 116.1(10)
C33 C34 C35 123.7(10)
C33 C34 Cl6 118.5(10)
C35 C34 Cl6 117.8(10)
C36 C35 C34 117.2(10)
C31 C36 C35 122.3(9)
C31 C36 C37 119.4(9)
C35 C36 C37 118.2(9)
C36 C37 N2 111.8(8)
O8 C38 C43 122.6(11)
O8 C38 C39 120.0(11)
C43 C38 C39 117.4(11)
C40 C39 C38 124.0(11)
C40 C39 Cl7 118.2(11)
C38 C39 Cl7 117.8(10)
C39 C40 C41 114.8(12)
C40 C41 C42 125.5(12)
C40 C41 Cl8 117.1(12)
C42 C41 Cl8 117.4(12)
C41 C42 C43 116.1(12)
C38 C43 C42 122.2(11)
C38 C43 C44 121.1(10)
C42 C43 C44 116.7(11)
C43 C44 N2 112.4(8)
O9 C45 C46 108.8(9)
C47 C46 C45 114.3(10)
C47 C46 C48 112.6(10)
C45 C46 C48 105.0(10)
C47 C46 C49 110.1(11)
C45 C46 C49 108.0(11)
C48 C46 C49 106.5(11)
O10 C50 C51 109.4(9)
C54 C51 C50 111.6(10)
C54 C51 C52 112.3(10)
C50 C51 C52 104.3(10)
C54 C51 C53 111.5(11)
C50 C51 C53 109.9(9)
C52 C51 C53 106.9(11)
O6 C29A C30 112(2)

loop_
_geom_bond_atom_site_label_1
_geom_bond_atom_site_label_2
_geom_bond_distance
Ti1 O1 1.778(8)
Ti1 O2 1.797(8)
Ti1 O4 1.911(8)
Ti1 O3 1.913(8)
Ti1 O5 2.271(7)
Ti1 N1 2.315(8)
Ti2 O9 1.801(6)
Ti2 O10 1.809(6)
Ti2 O8 1.899(7)
Ti2 O7 1.903(7)
Ti2 O6 2.303(7)
Ti2 N2 2.312(8)
O1 C1 1.62(3)
O2 C6 1.36(2)
O3 C11 1.358(13)
O4 C18 1.348(12)
O5 C27 1.457(15)
O5 C26 1.474(11)
O6 C29A 1.40(3)
O6 C28 1.436(13)
O6 C29 1.598(17)
O7 C31 1.308(11)
O8 C38 1.326(12)
O9 C45 1.438(11)
O10 C50 1.451(13)
N1 C25 1.505(12)
N1 C17 1.512(13)
N1 C24 1.527(13)
N2 C30 1.501(12)
N2 C37 1.523(12)
N2 C44 1.537(11)
Cl1 C12 1.753(13)
Cl2 C14 1.756(13)
Cl3 C19 1.757(11)
Cl4 C21 1.728(12)
Cl5 C32 1.722(11)
Cl6 C34 1.766(11)
Cl7 C39 1.746(12)
Cl8 C41 1.753(13)
C1 C2 1.41(3)
C2 C4 1.458(18)
C2 C5 1.549(16)
C2 C3 1.60(3)
C4 C3A 2.02(3)
C6 C7 1.54(3)
C7 C8 1.47(2)
C7 C9 1.49(2)
C7 C10 1.557(18)
C11 C16 1.410(16)
C11 C12 1.426(16)
C12 C13 1.377(16)
C13 C14 1.350(18)
C14 C15 1.426(18)
C15 C16 1.419(15)
C16 C17 1.490(16)
C18 C23 1.412(14)
C18 C19 1.425(15)
C19 C20 1.379(15)
C20 C21 1.387(15)
C21 C22 1.405(15)
C22 C23 1.374(14)
C23 C24 1.510(14)
C25 C26 1.532(14)
C27 C28 1.437(18)
C29 C30 1.434(18)
C30 C29A 1.51(3)
C31 C36 1.387(13)
C31 C32 1.404(14)
C32 C33 1.387(14)
C33 C34 1.387(15)
C34 C35 1.398(15)
C35 C36 1.397(13)
C36 C37 1.501(13)
C38 C43 1.384(14)
C38 C39 1.415(14)
C39 C40 1.378(15)
C40 C41 1.393(18)
C41 C42 1.393(17)
C42 C43 1.404(15)
C43 C44 1.521(14)
C45 C46 1.545(15)
C46 C47 1.518(16)
C46 C48 1.559(15)
C46 C49 1.58(2)
C50 C51 1.549(15)
C51 C54 1.527(15)
C51 C52 1.563(16)
C51 C53 1.586(16)

loop_
_geom_torsion_atom_site_label_1
_geom_torsion_atom_site_label_2
_geom_torsion_atom_site_label_3
_geom_torsion_atom_site_label_4
_geom_torsion
O2 Ti1 O1 C1 104.2(16)
O4 Ti1 O1 C1 -158.6(16)
O3 Ti1 O1 C1 8.1(16)
O5 Ti1 O1 C1 -75.3(16)
N1 Ti1 O1 C1 -60(2)
O1 Ti1 O2 C6 -62(2)
O4 Ti1 O2 C6 -162(2)
O3 Ti1 O2 C6 33(2)
O5 Ti1 O2 C6 116(2)
N1 Ti1 O2 C6 113(2)
O1 Ti1 O3 C11 164.8(9)
O2 Ti1 O3 C11 59.4(10)
O4 Ti1 O3 C11 -65.4(16)
O5 Ti1 O3 C11 -105.7(10)
N1 Ti1 O3 C11 -31.9(9)
O1 Ti1 O4 C18 132.8(10)
O2 Ti1 O4 C18 -121.2(10)
O3 Ti1 O4 C18 3.6(17)
O5 Ti1 O4 C18 43.9(9)
N1 Ti1 O4 C18 -29.6(10)
O1 Ti1 O5 C27 1.5(11)
O2 Ti1 O5 C27 -176.4(14)
O4 Ti1 O5 C27 99.7(11)
O3 Ti1 O5 C27 -91.4(11)
N1 Ti1 O5 C27 -173.7(11)
O1 Ti1 O5 C26 -178.2(7)
O2 Ti1 O5 C26 3.8(16)
O4 Ti1 O5 C26 -80.1(7)
O3 Ti1 O5 C26 88.8(7)
N1 Ti1 O5 C26 6.5(7)
O9 Ti2 O6 C29A -17(2)
O10 Ti2 O6 C29A 164.6(15)
O8 Ti2 O6 C29A -100.5(15)
O7 Ti2 O6 C29A 69.8(15)
N2 Ti2 O6 C29A -16.0(15)
O9 Ti2 O6 C28 -132.3(12)
O10 Ti2 O6 C28 49.4(8)
O8 Ti2 O6 C28 144.2(8)
O7 Ti2 O6 C28 -45.5(8)
N2 Ti2 O6 C28 -131.3(8)
O9 Ti2 O6 C29 29.0(15)
O10 Ti2 O6 C29 -149.4(7)
O8 Ti2 O6 C29 -54.5(7)
O7 Ti2 O6 C29 115.8(7)
N2 Ti2 O6 C29 30.0(7)
O9 Ti2 O7 C31 100.5(10)
O10 Ti2 O7 C31 -157.5(9)
O8 Ti2 O7 C31 -31.6(16)
O6 Ti2 O7 C31 -64.6(9)
N2 Ti2 O7 C31 9.7(9)
O9 Ti2 O8 C38 -78.2(10)
O10 Ti2 O8 C38 179.8(10)
O7 Ti2 O8 C38 54.0(15)
O6 Ti2 O8 C38 87.0(10)
N2 Ti2 O8 C38 12.6(10)
O10 Ti2 O9 C45 71.3(8)
O8 Ti2 O9 C45 -25.3(8)
O7 Ti2 O9 C45 168.0(8)
O6 Ti2 O9 C45 -107.0(13)
N2 Ti2 O9 C45 -108.0(8)
O9 Ti2 O10 C50 40.7(9)
O8 Ti2 O10 C50 137.6(8)
O7 Ti2 O10 C50 -56.9(8)
O6 Ti2 O10 C50 -139.7(8)
N2 Ti2 O10 C50 -142.4(13)
O1 Ti1 N1 C25 3.1(15)
O2 Ti1 N1 C25 -161.9(7)
O4 Ti1 N1 C25 103.5(7)
O3 Ti1 N1 C25 -67.0(7)
O5 Ti1 N1 C25 18.8(6)
O1 Ti1 N1 C17 124.2(11)
O2 Ti1 N1 C17 -40.8(7)
O4 Ti1 N1 C17 -135.4(7)
O3 Ti1 N1 C17 54.1(7)
O5 Ti1 N1 C17 139.9(7)
O1 Ti1 N1 C24 -122.3(11)
O2 Ti1 N1 C24 72.7(7)
O4 Ti1 N1 C24 -21.9(6)
O3 Ti1 N1 C24 167.6(7)
O5 Ti1 N1 C24 -106.6(6)
O9 Ti2 N2 C30 175.9(6)
O10 Ti2 N2 C30 -1.0(17)
O8 Ti2 N2 C30 80.4(6)
O7 Ti2 N2 C30 -87.9(6)
O6 Ti2 N2 C30 -3.8(6)
O9 Ti2 N2 C37 -60.1(6)
O10 Ti2 N2 C37 123.0(13)
O8 Ti2 N2 C37 -155.6(6)
O7 Ti2 N2 C37 36.2(6)
O6 Ti2 N2 C37 120.2(6)
O9 Ti2 N2 C44 51.6(6)
O10 Ti2 N2 C44 -125.3(13)
O8 Ti2 N2 C44 -44.0(6)
O7 Ti2 N2 C44 147.8(6)
O6 Ti2 N2 C44 -128.2(6)
Ti1 O1 C1 C2 -117.6(18)
O1 C1 C2 C4 -85(2)
O1 C1 C2 C5 69(2)
O1 C1 C2 C3 179(4)
C1 C2 C4 C3A -107(2)
C5 C2 C4 C3A 100.2(15)
C3 C2 C4 C3A -56(2)
Ti1 O2 C6 C7 163.0(12)
O2 C6 C7 C8 -170.1(19)
O2 C6 C7 C9 -58(3)
O2 C6 C7 C10 78(2)
Ti1 O3 C11 C16 9.8(16)
Ti1 O3 C11 C12 -172.2(7)
O3 C11 C12 C13 179.5(10)
C16 C11 C12 C13 -2.4(17)
O3 C11 C12 Cl1 0.8(14)
C16 C11 C12 Cl1 178.9(8)
C11 C12 C13 C14 1.4(18)
Cl1 C12 C13 C14 -179.9(9)
C12 C13 C14 C15 -0.3(19)
C12 C13 C14 Cl2 -178.5(9)
C13 C14 C15 C16 0.2(19)
Cl2 C14 C15 C16 178.4(8)
O3 C11 C16 C15 -179.7(9)
C12 C11 C16 C15 2.2(15)
O3 C11 C16 C17 -0.9(16)
C12 C11 C16 C17 -178.9(10)
C14 C15 C16 C11 -1.2(15)
C14 C15 C16 C17 179.9(10)
C11 C16 C17 N1 35.5(14)
C15 C16 C17 N1 -145.6(9)
C25 N1 C17 C16 56.9(11)
C24 N1 C17 C16 176.0(9)
Ti1 N1 C17 C16 -64.6(10)
Ti1 O4 C18 C23 42.9(15)
Ti1 O4 C18 C19 -136.4(9)
O4 C18 C19 C20 179.6(10)
C23 C18 C19 C20 0.3(16)
O4 C18 C19 Cl3 -2.5(14)
C23 C18 C19 Cl3 178.1(8)
C18 C19 C20 C21 -2.1(17)
Cl3 C19 C20 C21 -179.9(8)
C19 C20 C21 C22 2.6(17)
C19 C20 C21 Cl4 -177.9(8)
C20 C21 C22 C23 -1.2(18)
Cl4 C21 C22 C23 179.3(9)
C21 C22 C23 C18 -0.9(17)
C21 C22 C23 C24 174.9(10)
O4 C18 C23 C22 -178.1(10)
C19 C18 C23 C22 1.3(16)
O4 C18 C23 C24 6.1(15)
C19 C18 C23 C24 -174.5(10)
C22 C23 C24 N1 126.6(10)
C18 C23 C24 N1 -57.6(13)
C25 N1 C24 C23 -64.7(11)
C17 N1 C24 C23 177.5(8)
Ti1 N1 C24 C23 60.1(9)
C17 N1 C25 C26 -163.1(9)
C24 N1 C25 C26 83.3(10)
Ti1 N1 C25 C26 -42.3(10)
C27 O5 C26 C25 151.4(10)
Ti1 O5 C26 C25 -28.8(10)
N1 C25 C26 O5 45.4(11)
C26 O5 C27 C28 68.8(15)
Ti1 O5 C27 C28 -111.0(10)
C29A O6 C28 C27 166.6(17)
C29 O6 C28 C27 134.0(13)
Ti2 O6 C28 C27 -67.2(14)
O5 C27 C28 O6 -71.7(16)
C29A O6 C29 C30 56.6(19)
C28 O6 C29 C30 108.5(12)
Ti2 O6 C29 C30 -53.6(11)
O6 C29 C30 N2 52.6(13)
O6 C29 C30 C29A -49.0(18)
C37 N2 C30 C29 -150.0(10)
C44 N2 C30 C29 96.2(11)
Ti2 N2 C30 C29 -27.2(12)
C37 N2 C30 C29A -100.9(16)
C44 N2 C30 C29A 145.2(15)
Ti2 N2 C30 C29A 21.8(16)
Ti2 O7 C31 C36 -30.2(15)
Ti2 O7 C31 C32 149.5(8)
O7 C31 C32 C33 176.9(10)
C36 C31 C32 C33 -3.3(16)
O7 C31 C32 Cl5 -1.6(14)
C36 C31 C32 Cl5 178.2(7)
C31 C32 C33 C34 2.4(16)
Cl5 C32 C33 C34 -179.1(8)
C32 C33 C34 C35 -0.5(17)
C32 C33 C34 Cl6 -178.1(8)
C33 C34 C35 C36 -0.4(17)
Cl6 C34 C35 C36 177.3(8)
O7 C31 C36 C35 -177.9(10)
C32 C31 C36 C35 2.4(15)
O7 C31 C36 C37 -1.5(15)
C32 C31 C36 C37 178.7(9)
C34 C35 C36 C31 -0.6(16)
C34 C35 C36 C37 -177.1(10)
C31 C36 C37 N2 53.1(12)
C35 C36 C37 N2 -130.4(10)
C30 N2 C37 C36 57.7(10)
C44 N2 C37 C36 176.6(8)
Ti2 N2 C37 C36 -67.4(9)
Ti2 O8 C38 C43 5.7(16)
Ti2 O8 C38 C39 -171.2(7)
O8 C38 C39 C40 177.5(11)
C43 C38 C39 C40 0.4(16)
O8 C38 C39 Cl7 -1.6(13)
C43 C38 C39 Cl7 -178.7(8)
C38 C39 C40 C41 -1.5(18)
Cl7 C39 C40 C41 177.6(10)
C39 C40 C41 C42 2(2)
C39 C40 C41 Cl8 -179.4(9)
C40 C41 C42 C43 -2(2)
Cl8 C41 C42 C43 179.7(9)
O8 C38 C43 C42 -176.9(10)
C39 C38 C43 C42 0.1(15)
O8 C38 C43 C44 6.6(15)
C39 C38 C43 C44 -176.3(9)
C41 C42 C43 C38 0.6(17)
C41 C42 C43 C44 177.2(11)
C38 C43 C44 N2 -47.2(13)
C42 C43 C44 N2 136.1(10)
C30 N2 C44 C43 -59.7(11)
C37 N2 C44 C43 -178.7(9)
Ti2 N2 C44 C43 65.8(9)
Ti2 O9 C45 C46 -171.9(7)
O9 C45 C46 C47 -58.5(12)
O9 C45 C46 C48 177.7(9)
O9 C45 C46 C49 64.4(12)
Ti2 O10 C50 C51 -151.3(7)
O10 C50 C51 C54 -67.1(12)
O10 C50 C51 C52 171.5(10)
O10 C50 C51 C53 57.2(12)
C28 O6 C29A C30 165.6(18)
C29 O6 C29A C30 -55.9(18)
Ti2 O6 C29A C30 32(2)
C29 C30 C29A O6 64(2)
N2 C30 C29A O6 -35(2)
